data_1551159
loop_
_publ_author_name
'Garita-Salazar, Bruno'
'Pineda, Leslie W.'

_publ_section_title
;
 1,3-Bis{[(2,6-dimethylphenyl)sulfanyl]methyl}benzene
;
_journal_coeditor_code HB4295
_journal_issue 5
_journal_name_full IUCrData
_journal_page_first x190677
_journal_paper_doi 10.1107/S2414314619006771
_journal_volume 4
_journal_year 2019
_chemical_formula_iupac 'C24 H26 S2'
_chemical_formula_moiety 'C24 H26 S2'
_chemical_formula_sum 'C24 H26 S2'
_chemical_formula_weight 378.57
_chemical_name_common 'C24 H26 S2'
_chemical_name_systematic
;
1,3-Bis{[(2,6-dimethylphenyl)sulfanyl]methyl}benzene
;
_space_group_crystal_system monoclinic
_space_group_IT_number 14
_space_group_name_Hall '-P 2ybc'
_space_group_name_H-M_alt 'P 1 21/c 1'
_symmetry_space_group_name_Hall '-P 2ybc'
_symmetry_space_group_name_H-M 'P 1 21/c 1'
_atom_sites_solution_hydrogens geom
_atom_sites_solution_primary direct
_atom_sites_solution_secondary difmap
_cell_angle_alpha 90
_cell_angle_beta 104.6980(10)
_cell_angle_gamma 90
_cell_formula_units_Z 4
_cell_length_a 8.4487(2)
_cell_length_b 23.7284(5)
_cell_length_c 10.4078(2)
_cell_measurement_reflns_used 9984
_cell_measurement_temperature 100.(2)
_cell_measurement_theta_max 68.2120
_cell_measurement_theta_min 3.7256
_cell_volume 2018.22(8)
_computing_cell_refinement
;
SAINT (Bruker, 2015)
;
_computing_data_collection
;
APEX3 (Bruker, 2015)
;
_computing_data_reduction
;
SAINT (Bruker, 2015)
;
_computing_molecular_graphics
;
<i>shelXle</i> (H\"ubschle et al., 2011 and Mercury (Macrae
et al., 2006)
;
_computing_publication_material
;
SHELXL2014 (Sheldrick, 2015b)
;
_computing_structure_refinement
;
SHELXL2014 (Sheldrick, 2015b)
;
_computing_structure_solution
;
SHELXT (Sheldrick, 2015a)
;
_diffrn_ambient_temperature 100.(2)
_diffrn_detector_area_resol_mean 10.4167
_diffrn_measured_fraction_theta_full 0.997
_diffrn_measured_fraction_theta_max 0.997
_diffrn_measurement_device_type 'Bruker D8 Venture'
_diffrn_measurement_method 'omega scans'
_diffrn_radiation_monochromator mirrors
_diffrn_radiation_type CuK\a
_diffrn_radiation_wavelength 1.54178
_diffrn_reflns_av_R_equivalents 0.0383
_diffrn_reflns_av_unetI/netI 0.0201
_diffrn_reflns_limit_h_max 10
_diffrn_reflns_limit_h_min -10
_diffrn_reflns_limit_k_max 28
_diffrn_reflns_limit_k_min -28
_diffrn_reflns_limit_l_max 12
_diffrn_reflns_limit_l_min -12
_diffrn_reflns_number 30031
_diffrn_reflns_theta_full 68.25
_diffrn_reflns_theta_max 68.25
_diffrn_reflns_theta_min 3.73
_diffrn_source 'Incoatec microsource'
_exptl_absorpt_coefficient_mu 2.401
_exptl_absorpt_correction_T_max 0.7531
_exptl_absorpt_correction_T_min 0.6297
_exptl_absorpt_correction_type multi-scan
_exptl_absorpt_process_details
;
(SADABS; Bruker, 2015)
;
_exptl_crystal_colour colourless
_exptl_crystal_density_diffrn 1.246
_exptl_crystal_density_method 'not measured'
_exptl_crystal_description block
_exptl_crystal_F_000 808
_exptl_crystal_size_max 0.250
_exptl_crystal_size_mid 0.150
_exptl_crystal_size_min 0.100
_refine_diff_density_max 0.254
_refine_diff_density_min -0.264
_refine_ls_extinction_method none
_refine_ls_goodness_of_fit_ref 1.054
_refine_ls_hydrogen_treatment constr
_refine_ls_matrix_type full
_refine_ls_number_parameters 239
_refine_ls_number_reflns 3679
_refine_ls_number_restraints 0
_refine_ls_restrained_S_all 1.054
_refine_ls_R_factor_all 0.0350
_refine_ls_R_factor_gt 0.0304
_refine_ls_shift/su_max 0.002
_refine_ls_shift/su_mean 0.000
_refine_ls_structure_factor_coef Fsqd
_refine_ls_weighting_details 'w=1/[\s^2^(Fo^2^)+(0.0360P)^2^+0.9617P] where P=(Fo^2^+2Fc^2^)/3'
_refine_ls_weighting_scheme calc
_refine_ls_wR_factor_gt 0.0741
_refine_ls_wR_factor_ref 0.0765
_reflns_number_gt 3342
_reflns_number_total 3679
_reflns_threshold_expression 'I > 2\s(I)'
_cod_data_source_file hb4295sup1.cif
_cod_data_source_block I
_cod_database_code 1551159

loop_
_space_group_symop_operation_xyz
'x, y, z'
'-x, y+1/2, -z+1/2'
'-x, -y, -z'
'x, -y-1/2, z-1/2'

loop_
_atom_site_type_symbol
_atom_site_label
_atom_site_fract_x
_atom_site_fract_y
_atom_site_fract_z
_atom_site_U_iso_or_equiv
_atom_site_adp_type
_atom_site_calc_flag
_atom_site_occupancy
S S1 -0.05299(4) 0.78989(2) 0.46396(3) 0.02099(10) Uani d 1
C C1 0.26784(17) 0.68696(6) 0.52695(14) 0.0184(3) Uani d 1
H H1 0.2166 0.6767 0.4379 0.022 Uiso calc 1
S S2 0.52713(4) 0.57105(2) 0.50641(3) 0.02155(10) Uani d 1
C C2 0.17461(17) 0.71129(6) 0.60489(14) 0.0192(3) Uani d 1
C C5 0.50961(18) 0.69337(6) 0.70751(15) 0.0215(3) Uani d 1
H H5 0.6237 0.6877 0.7426 0.026 Uiso calc 1
C C4 0.41787(19) 0.71745(6) 0.78570(15) 0.0237(3) Uani d 1
H H4 0.4695 0.7283 0.8743 0.028 Uiso calc 1
C C3 0.25039(19) 0.72598(6) 0.73568(15) 0.0223(3) Uani d 1
H H3 0.1878 0.7418 0.7907 0.027 Uiso calc 1
C C6 0.43510(17) 0.67737(6) 0.57694(14) 0.0188(3) Uani d 1
C C7 0.53111(18) 0.64828(6) 0.49341(15) 0.0223(3) Uani d 1
H H7A 0.6461 0.6613 0.5209 0.027 Uiso calc 1
H H7B 0.4863 0.6592 0.3994 0.027 Uiso calc 1
C C8 0.63461(17) 0.56138(6) 0.67620(14) 0.0182(3) Uani d 1
C C9 0.54664(17) 0.55204(6) 0.77163(15) 0.0201(3) Uani d 1
C C10 0.63401(19) 0.54523(6) 0.90400(15) 0.0238(3) Uani d 1
H H10 0.5763 0.5393 0.9702 0.029 Uiso calc 1
C C11 0.80332(19) 0.54693(6) 0.94022(15) 0.0253(3) Uani d 1
H H11 0.8608 0.5423 1.0307 0.03 Uiso calc 1
C C12 0.88842(18) 0.55536(6) 0.84522(15) 0.0235(3) Uani d 1
H H12 1.0046 0.5563 0.8709 0.028 Uiso calc 1
C C13 0.80697(17) 0.56250(6) 0.71206(15) 0.0199(3) Uani d 1
C C14 0.90487(19) 0.57030(7) 0.61095(17) 0.0291(4) Uani d 1
H H14A 0.8624 0.5452 0.5352 0.044 Uiso calc 1
H H14B 1.0199 0.5613 0.6514 0.044 Uiso calc 1
H H14C 0.896 0.6095 0.5804 0.044 Uiso calc 1
C C15 0.36202(18) 0.54935(7) 0.73663(17) 0.0275(3) Uani d 1
H H15A 0.3168 0.586 0.7022 0.041 Uiso calc 1
H H15B 0.3255 0.54 0.8162 0.041 Uiso calc 1
H H15C 0.324 0.5203 0.6688 0.041 Uiso calc 1
C C16 -0.00542(18) 0.72194(6) 0.54890(15) 0.0222(3) Uani d 1
H H16A -0.0605 0.7202 0.6222 0.027 Uiso calc 1
H H16B -0.0512 0.6914 0.4854 0.027 Uiso calc 1
C C17 -0.00375(17) 0.83831(6) 0.59923(14) 0.0180(3) Uani d 1
C C18 -0.11909(17) 0.84889(6) 0.67253(14) 0.0206(3) Uani d 1
C C19 -0.0832(2) 0.88954(6) 0.77240(15) 0.0248(3) Uani d 1
H H19 -0.1594 0.8968 0.8236 0.03 Uiso calc 1
C C20 0.0622(2) 0.91949(7) 0.79792(15) 0.0277(4) Uani d 1
H H20 0.0854 0.9469 0.8666 0.033 Uiso calc 1
C C21 0.17354(19) 0.90944(6) 0.72361(15) 0.0250(3) Uani d 1
H H21 0.272 0.9307 0.7408 0.03 Uiso calc 1
C C22 0.14412(17) 0.86870(6) 0.62377(14) 0.0202(3) Uani d 1
C C23 0.26849(18) 0.85884(7) 0.54506(17) 0.0275(4) Uani d 1
H H23A 0.2162 0.8632 0.4502 0.041 Uiso calc 1
H H23B 0.3127 0.8206 0.5619 0.041 Uiso calc 1
H H23C 0.3575 0.8863 0.5719 0.041 Uiso calc 1
C C24 -0.28224(19) 0.81941(7) 0.64360(18) 0.0321(4) Uani d 1
H H24A -0.3467 0.8298 0.5545 0.048 Uiso calc 1
H H24B -0.3411 0.8307 0.7094 0.048 Uiso calc 1
H H24C -0.2651 0.7785 0.6481 0.048 Uiso calc 1

loop_
_atom_site_aniso_label
_atom_site_aniso_U_11
_atom_site_aniso_U_22
_atom_site_aniso_U_33
_atom_site_aniso_U_12
_atom_site_aniso_U_13
_atom_site_aniso_U_23
S1 0.02004(18) 0.02104(19) 0.01986(18) 0.00211(13) 0.00130(14) -0.00266(14)
C1 0.0220(7) 0.0146(7) 0.0173(7) -0.0007(5) 0.0023(6) 0.0011(5)
S2 0.02313(19) 0.02071(19) 0.01796(18) 0.00424(14) -0.00004(14) -0.00098(14)
C2 0.0221(7) 0.0133(7) 0.0223(7) -0.0008(5) 0.0057(6) 0.0014(6)
C5 0.0212(7) 0.0170(7) 0.0234(7) -0.0019(6) 0.0001(6) 0.0029(6)
C4 0.0324(8) 0.0190(8) 0.0166(7) -0.0020(6) 0.0003(6) -0.0006(6)
C3 0.0304(8) 0.0173(7) 0.0206(7) 0.0007(6) 0.0091(6) -0.0010(6)
C6 0.0219(7) 0.0142(7) 0.0205(7) -0.0001(5) 0.0056(6) 0.0037(5)
C7 0.0226(7) 0.0225(8) 0.0215(7) 0.0028(6) 0.0049(6) 0.0050(6)
C8 0.0186(7) 0.0145(7) 0.0198(7) 0.0015(5) 0.0019(6) -0.0014(6)
C9 0.0207(7) 0.0149(7) 0.0248(7) 0.0006(5) 0.0059(6) -0.0008(6)
C10 0.0340(8) 0.0189(8) 0.0205(7) 0.0004(6) 0.0106(6) -0.0005(6)
C11 0.0327(8) 0.0185(8) 0.0199(7) 0.0019(6) -0.0023(6) -0.0012(6)
C12 0.0196(7) 0.0182(7) 0.0283(8) -0.0001(6) -0.0019(6) -0.0003(6)
C13 0.0192(7) 0.0147(7) 0.0253(8) 0.0008(5) 0.0045(6) 0.0010(6)
C14 0.0222(8) 0.0301(9) 0.0368(9) 0.0034(6) 0.0109(7) 0.0082(7)
C15 0.0209(8) 0.0289(9) 0.0349(9) -0.0004(6) 0.0110(7) 0.0003(7)
C16 0.0216(7) 0.0168(7) 0.0281(8) -0.0015(6) 0.0064(6) -0.0030(6)
C17 0.0184(7) 0.0165(7) 0.0174(7) 0.0026(5) 0.0014(6) 0.0018(5)
C18 0.0214(7) 0.0182(7) 0.0219(7) 0.0034(6) 0.0048(6) 0.0037(6)
C19 0.0346(8) 0.0220(8) 0.0189(7) 0.0062(6) 0.0088(6) 0.0031(6)
C20 0.0422(9) 0.0184(8) 0.0185(7) 0.0012(7) 0.0006(7) 0.0001(6)
C21 0.0261(8) 0.0197(8) 0.0237(8) -0.0033(6) -0.0038(6) 0.0046(6)
C22 0.0187(7) 0.0184(7) 0.0213(7) 0.0017(6) 0.0007(6) 0.0059(6)
C23 0.0187(7) 0.0276(9) 0.0359(9) -0.0005(6) 0.0066(7) 0.0040(7)
C24 0.0234(8) 0.0324(9) 0.0443(10) -0.0013(7) 0.0155(7) -0.0036(8)

loop_
_atom_type_symbol
_atom_type_description
_atom_type_scat_dispersion_real
_atom_type_scat_dispersion_imag
_atom_type_scat_source
C C 0.0181 0.0091 'International Tables Vol C Tables 4.2.6.8 and 6.1.1.4'
H H 0.0000 0.0000 'International Tables Vol C Tables 4.2.6.8 and 6.1.1.4'
S S 0.3331 0.5567 'International Tables Vol C Tables 4.2.6.8 and 6.1.1.4'

loop_
_geom_angle_atom_site_label_1
_geom_angle_atom_site_label_2
_geom_angle_atom_site_label_3
_geom_angle
C17 S1 C16 101.96(7)
C2 C1 C6 121.33(13)
C2 C1 H1 119.3
C6 C1 H1 119.3
C8 S2 C7 100.76(7)
C1 C2 C3 119.04(13)
C1 C2 C16 120.64(13)
C3 C2 C16 120.31(13)
C4 C5 C6 120.23(14)
C4 C5 H5 119.9
C6 C5 H5 119.9
C5 C4 C3 120.55(14)
C5 C4 H4 119.7
C3 C4 H4 119.7
C4 C3 C2 120.01(14)
C4 C3 H3 120.0
C2 C3 H3 120.0
C1 C6 C5 118.82(14)
C1 C6 C7 120.31(13)
C5 C6 C7 120.82(13)
C6 C7 S2 113.18(10)
C6 C7 H7A 108.9
S2 C7 H7A 108.9
C6 C7 H7B 108.9
S2 C7 H7B 108.9
H7A C7 H7B 107.8
C9 C8 C13 120.92(13)
C9 C8 S2 119.61(11)
C13 C8 S2 119.47(11)
C10 C9 C8 118.34(13)
C10 C9 C15 119.19(14)
C8 C9 C15 122.47(13)
C11 C10 C9 121.07(14)
C11 C10 H10 119.5
C9 C10 H10 119.5
C12 C11 C10 120.03(14)
C12 C11 H11 120.0
C10 C11 H11 120.0
C11 C12 C13 121.08(14)
C11 C12 H12 119.5
C13 C12 H12 119.5
C12 C13 C8 118.55(14)
C12 C13 C14 119.35(13)
C8 C13 C14 122.09(13)
C13 C14 H14A 109.5
C13 C14 H14B 109.5
H14A C14 H14B 109.5
C13 C14 H14C 109.5
H14A C14 H14C 109.5
H14B C14 H14C 109.5
C9 C15 H15A 109.5
C9 C15 H15B 109.5
H15A C15 H15B 109.5
C9 C15 H15C 109.5
H15A C15 H15C 109.5
H15B C15 H15C 109.5
C2 C16 S1 114.23(10)
C2 C16 H16A 108.7
S1 C16 H16A 108.7
C2 C16 H16B 108.7
S1 C16 H16B 108.7
H16A C16 H16B 107.6
C18 C17 C22 121.05(13)
C18 C17 S1 119.29(11)
C22 C17 S1 119.45(11)
C19 C18 C17 118.62(14)
C19 C18 C24 119.04(14)
C17 C18 C24 122.30(14)
C20 C19 C18 120.84(15)
C20 C19 H19 119.6
C18 C19 H19 119.6
C21 C20 C19 120.05(14)
C21 C20 H20 120.0
C19 C20 H20 120.0
C20 C21 C22 121.25(14)
C20 C21 H21 119.4
C22 C21 H21 119.4
C21 C22 C17 118.17(14)
C21 C22 C23 119.73(14)
C17 C22 C23 122.09(13)
C22 C23 H23A 109.5
C22 C23 H23B 109.5
H23A C23 H23B 109.5
C22 C23 H23C 109.5
H23A C23 H23C 109.5
H23B C23 H23C 109.5
C18 C24 H24A 109.5
C18 C24 H24B 109.5
H24A C24 H24B 109.5
C18 C24 H24C 109.5
H24A C24 H24C 109.5
H24B C24 H24C 109.5

loop_
_geom_bond_atom_site_label_1
_geom_bond_atom_site_label_2
_geom_bond_distance
S1 C17 1.7827(14)
S1 C16 1.8337(15)
C1 C2 1.391(2)
C1 C6 1.395(2)
C1 H1 0.95
S2 C8 1.7848(14)
S2 C7 1.8385(15)
C2 C3 1.394(2)
C2 C16 1.506(2)
C5 C4 1.382(2)
C5 C6 1.398(2)
C5 H5 0.95
C4 C3 1.393(2)
C4 H4 0.95
C3 H3 0.95
C6 C7 1.499(2)
C7 H7A 0.99
C7 H7B 0.99
C8 C9 1.401(2)
C8 C13 1.409(2)
C9 C10 1.397(2)
C9 C15 1.510(2)
C10 C11 1.384(2)
C10 H10 0.95
C11 C12 1.377(2)
C11 H11 0.95
C12 C13 1.392(2)
C12 H12 0.95
C13 C14 1.506(2)
C14 H14A 0.98
C14 H14B 0.98
C14 H14C 0.98
C15 H15A 0.98
C15 H15B 0.98
C15 H15C 0.98
C16 H16A 0.99
C16 H16B 0.99
C17 C18 1.404(2)
C17 C22 1.409(2)
C18 C19 1.394(2)
C18 C24 1.506(2)
C19 C20 1.385(2)
C19 H19 0.95
C20 C21 1.381(2)
C20 H20 0.95
C21 C22 1.395(2)
C21 H21 0.95
C22 C23 1.506(2)
C23 H23A 0.98
C23 H23B 0.98
C23 H23C 0.98
C24 H24A 0.98
C24 H24B 0.98
C24 H24C 0.98

loop_
_geom_torsion_atom_site_label_1
_geom_torsion_atom_site_label_2
_geom_torsion_atom_site_label_3
_geom_torsion_atom_site_label_4
_geom_torsion
C6 C1 C2 C3 -0.4(2)
C6 C1 C2 C16 179.32(13)
C6 C5 C4 C3 0.1(2)
C5 C4 C3 C2 -1.4(2)
C1 C2 C3 C4 1.5(2)
C16 C2 C3 C4 -178.22(13)
C2 C1 C6 C5 -0.8(2)
C2 C1 C6 C7 176.71(13)
C4 C5 C6 C1 1.0(2)
C4 C5 C6 C7 -176.56(13)
C1 C6 C7 S2 -86.79(15)
C5 C6 C7 S2 90.70(15)
C8 S2 C7 C6 -65.52(12)
C7 S2 C8 C9 99.48(12)
C7 S2 C8 C13 -81.39(12)
C13 C8 C9 C10 1.6(2)
S2 C8 C9 C10 -179.31(11)
C13 C8 C9 C15 -178.71(14)
S2 C8 C9 C15 0.41(19)
C8 C9 C10 C11 -0.8(2)
C15 C9 C10 C11 179.46(14)
C9 C10 C11 C12 -0.1(2)
C10 C11 C12 C13 0.2(2)
C11 C12 C13 C8 0.5(2)
C11 C12 C13 C14 -178.63(14)
C9 C8 C13 C12 -1.4(2)
S2 C8 C13 C12 179.45(11)
C9 C8 C13 C14 177.68(14)
S2 C8 C13 C14 -1.43(19)
C1 C2 C16 S1 -87.22(15)
C3 C2 C16 S1 92.49(15)
C17 S1 C16 C2 -70.83(12)
C16 S1 C17 C18 -82.68(12)
C16 S1 C17 C22 102.54(12)
C22 C17 C18 C19 -1.2(2)
S1 C17 C18 C19 -175.88(11)
C22 C17 C18 C24 176.53(14)
S1 C17 C18 C24 1.8(2)
C17 C18 C19 C20 0.8(2)
C24 C18 C19 C20 -176.95(14)
C18 C19 C20 C21 0.3(2)
C19 C20 C21 C22 -1.1(2)
C20 C21 C22 C17 0.8(2)
C20 C21 C22 C23 -179.86(14)
C18 C17 C22 C21 0.4(2)
S1 C17 C22 C21 175.08(11)
C18 C17 C22 C23 -178.95(13)
S1 C17 C22 C23 -4.27(19)

_cod_database_fobs_code 1551159
